data_2021322
loop_
_publ_author_name
'Guajardo, Juana'
'Iba\~nez, Andr\'es'
'Guerchais, Veronique'
'Vega, Andr\'es'
'Moya, Sergio'
'Aguirre, Pedro'

_publ_section_title
;
 Ruthenium(II)--carbonyl complexes containing two <i>N</i>-monodentate
 1,8-naphthyridine ligands: active catalysis in transfer hydrogenation
 reactions
;
_journal_coeditor_code LF3077
_journal_issue 11
_journal_name_full 'Acta Crystallographica Section C'
_journal_page_first
;
;
_journal_paper_doi 10.1107/S2053229618014201
_journal_volume 74
_journal_year 2018
_chemical_formula_iupac '[Ru Cl2 (C15 H12 N2 O)2 (C O)2]'
_chemical_formula_moiety 'C32 H24 Cl2 N4 O4 Ru'
_chemical_formula_sum 'C32 H24 Cl2 N4 O4 Ru'
_chemical_formula_weight 700.52
_chemical_name_systematic
<i>cis</i>-Dicarbonyldichloridobis[2-(4-methoxyphenyl)-1,8-naphthyridine-\k<i>N</i>^8^]ruthenium(II)
_space_group_crystal_system triclinic
_space_group_IT_number 2
_space_group_name_Hall '-P 1'
_space_group_name_H-M_alt 'P -1'
_symmetry_space_group_name_Hall '-P 1'
_symmetry_space_group_name_H-M 'P -1'
_atom_sites_solution_hydrogens geom
_audit_creation_method SHELXL-2014/7
_cell_angle_alpha 93.707(2)
_cell_angle_beta 105.555(2)
_cell_angle_gamma 116.417(2)
_cell_formula_units_Z 2
_cell_length_a 10.8018(15)
_cell_length_b 11.6708(16)
_cell_length_c 14.248(2)
_cell_measurement_reflns_used 999
_cell_measurement_temperature 296(2)
_cell_measurement_theta_max 46.865
_cell_measurement_theta_min 4.464
_cell_volume 1514.1(4)
_computing_cell_refinement
;
SMART (Bruker, 2012)
;
_computing_data_collection
;
SMART (Bruker, 2012)
;
_computing_data_reduction
;
SAINT (Bruker, 2012)
;
_computing_molecular_graphics
;
SHELXTL (Bruker, 2012)
;
_computing_publication_material
;
publCIF (Westrip, 2010)
;
_computing_structure_refinement
;
SHELXL2014 (Sheldrick, 2015)
;
_computing_structure_solution
;
SHELXS97 (Sheldrick, 2008)
;
_diffrn_ambient_temperature 296(2)
_diffrn_measured_fraction_theta_full 0.992
_diffrn_measured_fraction_theta_max 0.989
_diffrn_measurement_device_type 'Bruker SMART CCD area detector'
_diffrn_measurement_method 'phi and omega scans'
_diffrn_radiation_type MoK\a
_diffrn_radiation_wavelength 0.71073
_diffrn_reflns_av_R_equivalents 0.0205
_diffrn_reflns_av_unetI/netI 0.0352
_diffrn_reflns_limit_h_max 13
_diffrn_reflns_limit_h_min -13
_diffrn_reflns_limit_k_max 14
_diffrn_reflns_limit_k_min -14
_diffrn_reflns_limit_l_max 17
_diffrn_reflns_limit_l_min -17
_diffrn_reflns_number 11949
_diffrn_reflns_theta_full 25.242
_diffrn_reflns_theta_max 25.998
_diffrn_reflns_theta_min 1.994
_diffrn_source 'fine focus sealed tube'
_exptl_absorpt_coefficient_mu 0.738
_exptl_absorpt_correction_T_max 0.964
_exptl_absorpt_correction_T_min 0.819
_exptl_absorpt_correction_type empirical
_exptl_absorpt_process_details
;
(SADABS; Bruker, 2012)
;
_exptl_crystal_colour yellow
_exptl_crystal_density_diffrn 1.537
_exptl_crystal_description plate
_exptl_crystal_F_000 708
_exptl_crystal_size_max 0.27
_exptl_crystal_size_mid 0.26
_exptl_crystal_size_min 0.05
_refine_diff_density_max 0.758
_refine_diff_density_min -0.223
_refine_ls_extinction_method none
_refine_ls_goodness_of_fit_ref 1.044
_refine_ls_hydrogen_treatment constr
_refine_ls_matrix_type full
_refine_ls_number_parameters 390
_refine_ls_number_reflns 5886
_refine_ls_number_restraints 0
_refine_ls_restrained_S_all 1.044
_refine_ls_R_factor_all 0.0485
_refine_ls_R_factor_gt 0.0376
_refine_ls_shift/su_max 0.000
_refine_ls_shift/su_mean 0.000
_refine_ls_structure_factor_coef Fsqd
_refine_ls_weighting_details 'w=1/[\s^2^(Fo^2^)+(0.0470P)^2^+0.1027P] where P=(Fo^2^+2Fc^2^)/3'
_refine_ls_weighting_scheme calc
_refine_ls_wR_factor_gt 0.0856
_refine_ls_wR_factor_ref 0.0925
_reflns_number_gt 4861
_reflns_number_total 5886
_reflns_threshold_expression 'I > 2\s(I)'
_cod_data_source_file lf3077sup1.cif
_cod_data_source_block Ru_A
_cod_database_code 2021322
_shelx_space_group_comment
;
The symmetry employed for this shelxl refinement is uniquely defined
by the following loop, which should always be used as a source of
symmetry information in preference to the above space-group names.
They are only intended as comments.
;

loop_
_space_group_symop_operation_xyz
'x, y, z'
'-x, -y, -z'

loop_
_atom_site_type_symbol
_atom_site_label
_atom_site_fract_x
_atom_site_fract_y
_atom_site_fract_z
_atom_site_U_iso_or_equiv
_atom_site_adp_type
_atom_site_calc_flag
_atom_site_occupancy
Ru Ru1 0.34638(2) 0.15266(2) 0.27576(2) 0.04391(10) Uani d 1
C C1 0.2245(3) 0.0235(3) 0.1584(3) 0.0568(8) Uani d 1
C C2 0.3888(3) 0.2831(3) 0.2017(2) 0.0483(7) Uani d 1
Cl Cl1 0.14218(8) 0.18405(9) 0.27848(6) 0.0595(2) Uani d 1
Cl Cl2 0.27212(9) -0.01997(8) 0.36903(7) 0.0635(2) Uani d 1
O O1 0.1472(3) -0.0529(3) 0.0876(2) 0.0893(9) Uani d 1
O O2 0.3996(2) 0.3603(2) 0.15678(18) 0.0679(6) Uani d 1
C C1A 0.4212(3) 0.2857(3) 0.4881(2) 0.0512(7) Uani d 1
H H1A 0.3261 0.2189 0.4754 0.061 Uiso calc 1
C C2A 0.4950(4) 0.3676(3) 0.5821(2) 0.0562(8) Uani d 1
H H2A 0.4471 0.3582 0.6287 0.067 Uiso calc 1
C C3A 0.6368(4) 0.4614(3) 0.6060(2) 0.0577(8) Uani d 1
H H3A 0.6888 0.5143 0.6696 0.069 Uiso calc 1
C C4A 0.8492(4) 0.5708(3) 0.5479(2) 0.0593(8) Uani d 1
H H4A 0.9090 0.6229 0.6111 0.071 Uiso calc 1
C C5A 0.9019(3) 0.5854(3) 0.4713(2) 0.0579(8) Uani d 1
H H5A 0.9991 0.6459 0.4818 0.069 Uiso calc 1
C C6A 1.0098(3) 0.6003(3) 0.2985(3) 0.0613(9) Uani d 1
H H6A 1.0797 0.6242 0.3612 0.074 Uiso calc 1
C C7A 1.0536(4) 0.6309(4) 0.2168(3) 0.0673(10) Uani d 1
H H7A 1.1531 0.6752 0.2252 0.081 Uiso calc 1
C C8A 0.9530(4) 0.5969(3) 0.1236(3) 0.0588(8) Uani d 1
C C9A 0.8047(4) 0.5308(3) 0.1107(3) 0.0676(10) Uani d 1
H H9A 0.7351 0.5078 0.0480 0.081 Uiso calc 1
C C10A 0.7622(3) 0.4997(3) 0.1929(2) 0.0637(9) Uani d 1
H H10A 0.6625 0.4538 0.1837 0.076 Uiso calc 1
C C11A 0.8598(3) 0.5332(3) 0.2876(2) 0.0493(7) Uani d 1
C C12A 0.8088(3) 0.5083(3) 0.3745(2) 0.0471(7) Uani d 1
C C13A 0.6209(3) 0.3978(3) 0.4352(2) 0.0429(6) Uani d 1
C C14A 0.7029(3) 0.4762(3) 0.5319(2) 0.0482(7) Uani d 1
C C15A 0.9070(4) 0.6131(5) -0.0467(3) 0.0978(15) Uani d 1
H H15A 0.8399 0.5210 -0.0699 0.147 Uiso calc 1
H H15B 0.9588 0.6439 -0.0928 0.147 Uiso calc 1
H H15C 0.8535 0.6593 -0.0419 0.147 Uiso calc 1
C C1B 0.6010(3) 0.1132(3) 0.3711(2) 0.0483(7) Uani d 1
H H1B 0.5567 0.1007 0.4200 0.058 Uiso calc 1
C C2B 0.7346(3) 0.1129(3) 0.3928(2) 0.0500(7) Uani d 1
H H2B 0.7770 0.0991 0.4540 0.060 Uiso calc 1
C C3B 0.8014(3) 0.1330(3) 0.3224(2) 0.0487(7) Uani d 1
H H3B 0.8917 0.1355 0.3356 0.058 Uiso calc 1
C C4B 0.7922(3) 0.1695(3) 0.1523(2) 0.0558(8) Uani d 1
H H4B 0.8826 0.1733 0.1613 0.067 Uiso calc 1
C C5B 0.7186(3) 0.1826(3) 0.0649(2) 0.0570(8) Uani d 1
H H5B 0.7590 0.1976 0.0140 0.068 Uiso calc 1
C C6B 0.5443(3) 0.1976(3) -0.1269(2) 0.0636(9) Uani d 1
H H6B 0.6381 0.2097 -0.1183 0.076 Uiso calc 1
C C7B 0.4603(4) 0.1972(4) -0.2189(3) 0.0713(10) Uani d 1
H H7B 0.4975 0.2084 -0.2714 0.086 Uiso calc 1
C C8B 0.3209(3) 0.1803(3) -0.2333(2) 0.0584(8) Uani d 1
C C9B 0.2666(3) 0.1631(3) -0.1558(2) 0.0611(9) Uani d 1
H H9B 0.1730 0.1516 -0.1647 0.073 Uiso calc 1
C C10B 0.3521(3) 0.1632(3) -0.0643(2) 0.0591(8) Uani d 1
H H10B 0.3141 0.1513 -0.0122 0.071 Uiso calc 1
C C11B 0.4925(3) 0.1803(3) -0.0470(2) 0.0479(7) Uani d 1
C C12B 0.5787(3) 0.1732(3) 0.0506(2) 0.0455(7) Uani d 1
C C13B 0.5956(3) 0.1458(3) 0.2115(2) 0.0399(6) Uani d 1
C C14B 0.7333(3) 0.1501(3) 0.2300(2) 0.0439(7) Uani d 1
C C15B 0.0925(4) 0.1389(4) -0.3513(3) 0.0735(10) Uani d 1
H H15D 0.0427 0.0558 -0.3345 0.110 Uiso calc 1
H H15E 0.0503 0.1321 -0.4212 0.110 Uiso calc 1
H H15F 0.0827 0.2038 -0.3137 0.110 Uiso calc 1
N N1A 0.4788(2) 0.2973(2) 0.41504(17) 0.0444(6) Uani d 1
N N2A 0.6717(2) 0.4155(2) 0.35779(17) 0.0447(6) Uani d 1
N N1B 0.5330(2) 0.1304(2) 0.28494(16) 0.0401(5) Uani d 1
N N2B 0.5205(2) 0.1561(2) 0.12268(17) 0.0432(5) Uani d 1
O O3A 1.0086(3) 0.6354(3) 0.04856(18) 0.0750(7) Uani d 1
O O3B 0.2445(2) 0.1762(3) -0.32803(18) 0.0791(8) Uani d 1

loop_
_atom_site_aniso_label
_atom_site_aniso_U_11
_atom_site_aniso_U_22
_atom_site_aniso_U_33
_atom_site_aniso_U_12
_atom_site_aniso_U_13
_atom_site_aniso_U_23
Ru1 0.03213(14) 0.05153(16) 0.05271(16) 0.02061(11) 0.01980(11) 0.01231(11)
C1 0.0428(18) 0.064(2) 0.070(2) 0.0255(17) 0.0274(17) 0.0147(18)
C2 0.0343(15) 0.061(2) 0.0535(18) 0.0272(15) 0.0132(13) 0.0102(16)
Cl1 0.0389(4) 0.0765(5) 0.0747(5) 0.0333(4) 0.0263(4) 0.0163(4)
Cl2 0.0516(5) 0.0640(5) 0.0789(6) 0.0235(4) 0.0326(4) 0.0275(4)
O1 0.0672(17) 0.0851(19) 0.0809(18) 0.0162(15) 0.0170(14) -0.0139(16)
O2 0.0550(14) 0.0795(17) 0.0804(16) 0.0373(13) 0.0258(12) 0.0357(14)
C1A 0.0469(17) 0.0600(19) 0.0585(19) 0.0285(15) 0.0283(15) 0.0204(16)
C2A 0.069(2) 0.068(2) 0.0544(18) 0.0418(19) 0.0362(17) 0.0251(17)
C3A 0.067(2) 0.062(2) 0.0486(17) 0.0351(18) 0.0203(16) 0.0111(16)
C4A 0.0523(19) 0.060(2) 0.0564(19) 0.0232(17) 0.0129(16) 0.0026(16)
C5A 0.0436(17) 0.0540(19) 0.067(2) 0.0165(15) 0.0180(16) 0.0064(16)
C6A 0.0447(18) 0.070(2) 0.068(2) 0.0247(17) 0.0222(16) 0.0186(18)
C7A 0.0430(18) 0.077(2) 0.086(3) 0.0240(18) 0.0336(19) 0.030(2)
C8A 0.0507(19) 0.058(2) 0.075(2) 0.0237(16) 0.0334(18) 0.0209(18)
C9A 0.050(2) 0.077(2) 0.061(2) 0.0167(18) 0.0216(17) 0.0160(18)
C10A 0.0412(18) 0.068(2) 0.066(2) 0.0099(16) 0.0232(16) 0.0114(18)
C11A 0.0420(16) 0.0411(16) 0.0623(19) 0.0154(14) 0.0223(15) 0.0089(14)
C12A 0.0420(16) 0.0448(17) 0.0579(18) 0.0216(14) 0.0202(14) 0.0106(14)
C13A 0.0416(15) 0.0462(16) 0.0507(16) 0.0274(14) 0.0181(13) 0.0128(13)
C14A 0.0507(18) 0.0512(18) 0.0523(17) 0.0307(15) 0.0196(14) 0.0135(14)
C15A 0.073(3) 0.141(4) 0.081(3) 0.041(3) 0.039(2) 0.056(3)
C1B 0.0456(17) 0.0522(18) 0.0543(17) 0.0249(15) 0.0241(14) 0.0151(15)
C2B 0.0423(16) 0.0587(19) 0.0519(17) 0.0277(15) 0.0132(14) 0.0151(15)
C3B 0.0344(15) 0.0553(18) 0.0593(18) 0.0236(14) 0.0161(14) 0.0131(15)
C4B 0.0390(16) 0.077(2) 0.0642(19) 0.0342(16) 0.0236(15) 0.0210(17)
C5B 0.0436(17) 0.085(2) 0.0563(18) 0.0356(17) 0.0263(15) 0.0218(17)
C6B 0.0405(17) 0.083(2) 0.071(2) 0.0263(17) 0.0253(16) 0.0341(19)
C7B 0.051(2) 0.103(3) 0.066(2) 0.034(2) 0.0280(17) 0.045(2)
C8B 0.0450(18) 0.064(2) 0.064(2) 0.0234(16) 0.0170(16) 0.0304(17)
C9B 0.0412(17) 0.075(2) 0.070(2) 0.0310(17) 0.0161(16) 0.0193(18)
C10B 0.0456(18) 0.082(2) 0.0573(19) 0.0342(17) 0.0218(15) 0.0187(17)
C11B 0.0396(16) 0.0541(18) 0.0521(17) 0.0221(14) 0.0180(14) 0.0162(14)
C12B 0.0343(15) 0.0475(17) 0.0544(17) 0.0180(13) 0.0173(13) 0.0104(14)
C13B 0.0309(14) 0.0391(15) 0.0494(16) 0.0161(12) 0.0150(12) 0.0061(13)
C14B 0.0328(14) 0.0477(17) 0.0531(17) 0.0207(13) 0.0152(13) 0.0088(13)
C15B 0.049(2) 0.085(3) 0.084(3) 0.0334(19) 0.0133(18) 0.032(2)
N1A 0.0392(13) 0.0518(14) 0.0502(14) 0.0245(12) 0.0208(11) 0.0170(12)
N2A 0.0398(13) 0.0461(14) 0.0520(14) 0.0201(11) 0.0217(11) 0.0111(11)
N1B 0.0308(11) 0.0446(13) 0.0454(13) 0.0172(10) 0.0149(10) 0.0107(11)
N2B 0.0322(12) 0.0485(14) 0.0510(14) 0.0197(11) 0.0164(11) 0.0107(11)
O3A 0.0579(15) 0.0945(18) 0.0795(16) 0.0291(13) 0.0409(13) 0.0427(15)
O3B 0.0504(14) 0.110(2) 0.0777(16) 0.0349(14) 0.0209(12) 0.0511(15)

loop_
_atom_type_symbol
_atom_type_description
_atom_type_scat_dispersion_real
_atom_type_scat_dispersion_imag
_atom_type_scat_source
C C 0.0033 0.0016 'International Tables Vol C Tables 4.2.6.8 and 6.1.1.4'
H H 0.0000 0.0000 'International Tables Vol C Tables 4.2.6.8 and 6.1.1.4'
N N 0.0061 0.0033 'International Tables Vol C Tables 4.2.6.8 and 6.1.1.4'
O O 0.0106 0.0060 'International Tables Vol C Tables 4.2.6.8 and 6.1.1.4'
Cl Cl 0.1484 0.1585 'International Tables Vol C Tables 4.2.6.8 and 6.1.1.4'
Ru Ru -1.2594 0.8363 'International Tables Vol C Tables 4.2.6.8 and 6.1.1.4'

loop_
_geom_angle_atom_site_label_1
_geom_angle_atom_site_label_2
_geom_angle_atom_site_label_3
_geom_angle
_geom_angle_publ_flag
C2 Ru1 C1 90.63(14) y
C2 Ru1 N1B 95.79(10) y
C1 Ru1 N1B 94.98(11) y
C2 Ru1 N1A 91.44(11) y
C1 Ru1 N1A 177.08(11) y
N1B Ru1 N1A 86.86(8) y
C2 Ru1 Cl1 85.94(9) y
C1 Ru1 Cl1 88.88(9) y
N1B Ru1 Cl1 175.75(6) y
N1A Ru1 Cl1 89.23(6) y
C2 Ru1 Cl2 175.65(8) y
C1 Ru1 Cl2 87.83(10) y
N1B Ru1 Cl2 88.40(6) y
N1A Ru1 Cl2 89.96(6) y
Cl1 Ru1 Cl2 89.96(3) y
O1 C1 Ru1 177.3(3) ?
O2 C2 Ru1 172.3(3) ?
N1A C1A C2A 123.8(3) ?
N1A C1A H1A 118.1 ?
C2A C1A H1A 118.1 ?
C3A C2A C1A 120.2(3) ?
C3A C2A H2A 119.9 ?
C1A C2A H2A 119.9 ?
C2A C3A C14A 118.1(3) ?
C2A C3A H3A 121.0 ?
C14A C3A H3A 121.0 ?
C5A C4A C14A 119.7(3) ?
C5A C4A H4A 120.1 ?
C14A C4A H4A 120.1 ?
C4A C5A C12A 119.8(3) ?
C4A C5A H5A 120.1 ?
C12A C5A H5A 120.1 ?
C7A C6A C11A 120.4(3) ?
C7A C6A H6A 119.8 ?
C11A C6A H6A 119.8 ?
C8A C7A C6A 121.0(3) ?
C8A C7A H7A 119.5 ?
C6A C7A H7A 119.5 ?
O3A C8A C7A 116.1(3) ?
O3A C8A C9A 124.1(3) ?
C7A C8A C9A 119.7(3) ?
C10A C9A C8A 118.7(3) ?
C10A C9A H9A 120.7 ?
C8A C9A H9A 120.7 ?
C11A C10A C9A 123.2(3) ?
C11A C10A H10A 118.4 ?
C9A C10A H10A 118.4 ?
C10A C11A C6A 116.9(3) ?
C10A C11A C12A 121.1(3) ?
C6A C11A C12A 121.8(3) ?
N2A C12A C5A 121.7(3) ?
N2A C12A C11A 117.7(3) ?
C5A C12A C11A 120.5(3) ?
N2A C13A N1A 116.4(2) ?
N2A C13A C14A 123.4(3) ?
N1A C13A C14A 120.2(2) ?
C3A C14A C13A 120.0(3) ?
C3A C14A C4A 123.1(3) ?
C13A C14A C4A 116.8(3) ?
O3A C15A H15A 109.5 ?
O3A C15A H15B 109.5 ?
H15A C15A H15B 109.5 ?
O3A C15A H15C 109.5 ?
H15A C15A H15C 109.5 ?
H15B C15A H15C 109.5 ?
N1B C1B C2B 124.1(3) ?
N1B C1B H1B 117.9 ?
C2B C1B H1B 117.9 ?
C3B C2B C1B 118.4(3) ?
C3B C2B H2B 120.8 ?
C1B C2B H2B 120.8 ?
C2B C3B C14B 119.6(3) ?
C2B C3B H3B 120.2 ?
C14B C3B H3B 120.2 ?
C5B C4B C14B 120.3(3) ?
C5B C4B H4B 119.9 ?
C14B C4B H4B 119.9 ?
C4B C5B C12B 119.7(3) ?
C4B C5B H5B 120.2 ?
C12B C5B H5B 120.2 ?
C7B C6B C11B 121.7(3) ?
C7B C6B H6B 119.1 ?
C11B C6B H6B 119.1 ?
C6B C7B C8B 120.1(3) ?
C6B C7B H7B 119.9 ?
C8B C7B H7B 119.9 ?
O3B C8B C9B 124.7(3) ?
O3B C8B C7B 115.6(3) ?
C9B C8B C7B 119.6(3) ?
C8B C9B C10B 119.4(3) ?
C8B C9B H9B 120.3 ?
C10B C9B H9B 120.3 ?
C9B C10B C11B 122.6(3) ?
C9B C10B H10B 118.7 ?
C11B C10B H10B 118.7 ?
C6B C11B C10B 116.5(3) ?
C6B C11B C12B 122.2(3) ?
C10B C11B C12B 121.3(3) ?
N2B C12B C5B 121.6(3) ?
N2B C12B C11B 118.0(2) ?
C5B C12B C11B 120.4(3) ?
N2B C13B N1B 117.3(2) ?
N2B C13B C14B 122.5(2) ?
N1B C13B C14B 120.1(2) ?
C3B C14B C4B 123.8(3) ?
C3B C14B C13B 119.2(3) ?
C4B C14B C13B 116.9(3) ?
O3B C15B H15D 109.5 ?
O3B C15B H15E 109.5 ?
H15D C15B H15E 109.5 ?
O3B C15B H15F 109.5 ?
H15D C15B H15F 109.5 ?
H15E C15B H15F 109.5 ?
C1A N1A C13A 117.4(2) ?
C1A N1A Ru1 117.4(2) ?
C13A N1A Ru1 125.10(18) ?
C12A N2A C13A 118.3(2) ?
C1B N1B C13B 118.4(2) ?
C1B N1B Ru1 117.34(18) ?
C13B N1B Ru1 123.91(18) ?
C12B N2B C13B 119.0(2) ?
C8A O3A C15A 117.3(3) ?
C8B O3B C15B 118.1(3) ?

loop_
_geom_bond_atom_site_label_1
_geom_bond_atom_site_label_2
_geom_bond_distance
_geom_bond_publ_flag
Ru1 C2 1.867(3) y
Ru1 C1 1.879(4) y
Ru1 N1B 2.116(2) y
Ru1 N1A 2.175(2) y
Ru1 Cl1 2.4008(8) y
Ru1 Cl2 2.4389(9) y
C1 O1 1.131(4) ?
C2 O2 1.121(4) ?
C1A N1A 1.335(3) ?
C1A C2A 1.387(4) ?
C1A H1A 0.9300 ?
C2A C3A 1.357(4) ?
C2A H2A 0.9300 ?
C3A C14A 1.405(4) ?
C3A H3A 0.9300 ?
C4A C5A 1.348(4) ?
C4A C14A 1.410(4) ?
C4A H4A 0.9300 ?
C5A C12A 1.418(4) ?
C5A H5A 0.9300 ?
C6A C7A 1.381(4) ?
C6A C11A 1.407(4) ?
C6A H6A 0.9300 ?
C7A C8A 1.370(5) ?
C7A H7A 0.9300 ?
C8A O3A 1.369(4) ?
C8A C9A 1.385(4) ?
C9A C10A 1.382(4) ?
C9A H9A 0.9300 ?
C10A C11A 1.373(4) ?
C10A H10A 0.9300 ?
C11A C12A 1.481(4) ?
C12A N2A 1.332(3) ?
C13A N2A 1.347(3) ?
C13A N1A 1.390(3) ?
C13A C14A 1.407(4) ?
C15A O3A 1.420(4) ?
C15A H15A 0.9600 ?
C15A H15B 0.9600 ?
C15A H15C 0.9600 ?
C1B N1B 1.329(3) ?
C1B C2B 1.395(4) ?
C1B H1B 0.9300 ?
C2B C3B 1.359(4) ?
C2B H2B 0.9300 ?
C3B C14B 1.400(4) ?
C3B H3B 0.9300 ?
C4B C5B 1.345(4) ?
C4B C14B 1.401(4) ?
C4B H4B 0.9300 ?
C5B C12B 1.422(4) ?
C5B H5B 0.9300 ?
C6B C7B 1.378(4) ?
C6B C11B 1.386(4) ?
C6B H6B 0.9300 ?
C7B C8B 1.384(4) ?
C7B H7B 0.9300 ?
C8B O3B 1.366(4) ?
C8B C9B 1.369(4) ?
C9B C10B 1.380(4) ?
C9B H9B 0.9300 ?
C10B C11B 1.388(4) ?
C10B H10B 0.9300 ?
C11B C12B 1.482(4) ?
C12B N2B 1.322(3) ?
C13B N2B 1.352(3) ?
C13B N1B 1.371(3) ?
C13B C14B 1.417(4) ?
C15B O3B 1.430(4) ?
C15B H15D 0.9600 ?
C15B H15E 0.9600 ?
C15B H15F 0.9600 ?

loop_
_geom_torsion_atom_site_label_1
_geom_torsion_atom_site_label_2
_geom_torsion_atom_site_label_3
_geom_torsion_atom_site_label_4
_geom_torsion
_geom_torsion_publ_flag
N1A C1A C2A C3A -4.0(5) ?
C1A C2A C3A C14A 2.9(5) ?
C14A C4A C5A C12A 1.9(5) ?
C11A C6A C7A C8A 0.0(6) ?
C6A C7A C8A O3A 178.2(3) ?
C6A C7A C8A C9A 0.0(6) ?
O3A C8A C9A C10A -178.6(3) ?
C7A C8A C9A C10A -0.5(5) ?
C8A C9A C10A C11A 1.2(6) ?
C9A C10A C11A C6A -1.2(5) ?
C9A C10A C11A C12A 174.4(3) ?
C7A C6A C11A C10A 0.6(5) ?
C7A C6A C11A C12A -175.0(3) ?
C4A C5A C12A N2A -4.0(5) ?
C4A C5A C12A C11A 173.1(3) ?
C10A C11A C12A N2A 22.8(4) y
C6A C11A C12A N2A -161.9(3) y
C10A C11A C12A C5A -154.4(3) y
C6A C11A C12A C5A 20.9(4) y
C2A C3A C14A C13A 2.0(4) ?
C2A C3A C14A C4A 179.5(3) ?
N2A C13A C14A C3A 172.7(3) ?
N1A C13A C14A C3A -6.1(4) ?
N2A C13A C14A C4A -5.0(4) ?
N1A C13A C14A C4A 176.2(3) ?
C5A C4A C14A C3A -175.3(3) ?
C5A C4A C14A C13A 2.3(5) ?
N1B C1B C2B C3B 1.0(5) ?
C1B C2B C3B C14B -1.6(4) ?
C14B C4B C5B C12B -1.6(5) ?
C11B C6B C7B C8B 0.5(6) ?
C6B C7B C8B O3B -177.5(3) ?
C6B C7B C8B C9B -0.4(6) ?
O3B C8B C9B C10B 176.9(3) ?
C7B C8B C9B C10B 0.1(6) ?
C8B C9B C10B C11B 0.1(6) ?
C7B C6B C11B C10B -0.3(5) ?
C7B C6B C11B C12B 176.6(3) ?
C9B C10B C11B C6B 0.0(5) ?
C9B C10B C11B C12B -176.9(3) ?
C4B C5B C12B N2B 2.3(5) ?
C4B C5B C12B C11B -176.7(3) ?
C6B C11B C12B N2B -179.8(3) y
C10B C11B C12B N2B -3.1(4) y
C6B C11B C12B C5B -0.8(5) y
C10B C11B C12B C5B 175.9(3) y
C2B C3B C14B C4B -179.0(3) ?
C2B C3B C14B C13B -0.1(4) ?
C5B C4B C14B C3B 178.7(3) ?
C5B C4B C14B C13B -0.3(5) ?
N2B C13B C14B C3B -177.2(3) ?
N1B C13B C14B C3B 2.6(4) ?
N2B C13B C14B C4B 1.8(4) ?
N1B C13B C14B C4B -178.4(3) ?
C2A C1A N1A C13A -0.1(4) ?
C2A C1A N1A Ru1 177.4(2) ?
N2A C13A N1A C1A -173.8(2) ?
C14A C13A N1A C1A 5.1(4) ?
N2A C13A N1A Ru1 8.8(3) ?
C14A C13A N1A Ru1 -172.28(19) ?
C5A C12A N2A C13A 1.4(4) ?
C11A C12A N2A C13A -175.7(2) ?
N1A C13A N2A C12A -178.1(2) ?
C14A C13A N2A C12A 3.1(4) ?
C2B C1B N1B C13B 1.5(4) ?
C2B C1B N1B Ru1 -172.0(2) ?
N2B C13B N1B C1B 176.5(2) ?
C14B C13B N1B C1B -3.3(4) ?
N2B C13B N1B Ru1 -10.4(3) ?
C14B C13B N1B Ru1 169.78(19) ?
C5B C12B N2B C13B -0.8(4) ?
C11B C12B N2B C13B 178.3(2) ?
N1B C13B N2B C12B 178.9(2) ?
C14B C13B N2B C12B -1.3(4) ?
C7A C8A O3A C15A -173.9(4) ?
C9A C8A O3A C15A 4.3(5) ?
C9B C8B O3B C15B -6.4(5) ?
C7B C8B O3B C15B 170.5(3) ?

_cod_database_fobs_code 2021322
